data_2231723
loop_
_publ_author_name
'Fun, Hoong-Kun'
'Loh, Wan-Sin'
Dinesha
'Kayarmar, Reshma'
'Nagaraja, G. K.'

_publ_section_title
;
 1-Isobutyl-4-methoxy-1<i>H</i>-imidazo[4,5-<i>c</i>]quinoline
;
_journal_coeditor_code WN2444
_journal_issue 9
_journal_name_full 'Acta Crystallographica Section E'
_journal_page_first o2331
_journal_paper_doi 10.1107/S1600536811031801
_journal_volume 67
_journal_year 2011
_chemical_formula_iupac 'C15 H17 N3 O'
_chemical_formula_moiety 'C15 H17 N3 O'
_chemical_formula_sum 'C15 H17 N3 O'
_chemical_formula_weight 255.32
_chemical_name_systematic
;
1-Isobutyl-4-methoxy-1<i>H</i>-imidazo[4,5-<i>c</i>]quinoline
;
_space_group_IT_number 14
_symmetry_cell_setting monoclinic
_symmetry_space_group_name_Hall '-P 2ybc'
_symmetry_space_group_name_H-M 'P 1 21/c 1'
_atom_sites_solution_hydrogens geom
_atom_sites_solution_primary direct
_atom_sites_solution_secondary difmap
_audit_creation_method SHELXL-97
_cell_angle_alpha 90.00
_cell_angle_beta 110.568(2)
_cell_angle_gamma 90.00
_cell_formula_units_Z 4
_cell_length_a 7.4196(8)
_cell_length_b 18.910(2)
_cell_length_c 10.4112(14)
_cell_measurement_reflns_used 3364
_cell_measurement_temperature 297(2)
_cell_measurement_theta_max 28.36
_cell_measurement_theta_min 2.93
_cell_volume 1367.6(3)
_computing_cell_refinement 'SAINT (Bruker, 2009)'
_computing_data_collection 'APEX2 (Bruker, 2009)'
_computing_data_reduction 'SAINT (Bruker, 2009)'
_computing_molecular_graphics 'SHELXTL (Sheldrick, 2008)'
_computing_publication_material
;
SHELXTL (Sheldrick, 2008) and PLATON (Spek, 2009)
;
_computing_structure_refinement 'SHELXTL (Sheldrick, 2008)'
_computing_structure_solution 'SHELXTL (Sheldrick, 2008)'
_diffrn_ambient_temperature 297(2)
_diffrn_measured_fraction_theta_full 0.999
_diffrn_measured_fraction_theta_max 0.999
_diffrn_measurement_device_type
;
Bruker SMART APEXII DUO CCD area-detector
;
_diffrn_measurement_method '\f and \w'
_diffrn_radiation_monochromator graphite
_diffrn_radiation_source 'fine-focus sealed tube'
_diffrn_radiation_type MoK\a
_diffrn_radiation_wavelength 0.71073
_diffrn_reflns_av_R_equivalents 0.0233
_diffrn_reflns_av_sigmaI/netI 0.0217
_diffrn_reflns_limit_h_max 9
_diffrn_reflns_limit_h_min -7
_diffrn_reflns_limit_k_max 25
_diffrn_reflns_limit_k_min -25
_diffrn_reflns_limit_l_max 10
_diffrn_reflns_limit_l_min -13
_diffrn_reflns_number 12741
_diffrn_reflns_theta_full 28.58
_diffrn_reflns_theta_max 28.58
_diffrn_reflns_theta_min 2.15
_diffrn_standards_number 0
_exptl_absorpt_coefficient_mu 0.080
_exptl_absorpt_correction_T_max 0.9894
_exptl_absorpt_correction_T_min 0.9690
_exptl_absorpt_correction_type multi-scan
_exptl_absorpt_process_details '(<i>SADABS</i>; Bruker, 2009)'
_exptl_crystal_colour colourless
_exptl_crystal_density_diffrn 1.240
_exptl_crystal_density_method 'not measured'
_exptl_crystal_description plate
_exptl_crystal_F_000 544
_exptl_crystal_size_max 0.40
_exptl_crystal_size_mid 0.31
_exptl_crystal_size_min 0.13
_refine_diff_density_max 0.121
_refine_diff_density_min -0.184
_refine_ls_extinction_method none
_refine_ls_goodness_of_fit_ref 1.040
_refine_ls_hydrogen_treatment constr
_refine_ls_matrix_type full
_refine_ls_number_parameters 175
_refine_ls_number_reflns 3463
_refine_ls_number_restraints 0
_refine_ls_restrained_S_all 1.040
_refine_ls_R_factor_all 0.0649
_refine_ls_R_factor_gt 0.0423
_refine_ls_shift/su_max_lt 0.001
_refine_ls_shift/su_mean 0.000
_refine_ls_structure_factor_coef Fsqd
_refine_ls_weighting_details 'calc w=1/[\s^2^(Fo^2^)+(0.0619P)^2^+0.1310P] where P=(Fo^2^+2Fc^2^)/3'
_refine_ls_weighting_scheme calc
_refine_ls_wR_factor_gt 0.1117
_refine_ls_wR_factor_ref 0.1272
_reflns_number_gt 2386
_reflns_number_total 3463
_reflns_threshold_expression I>2\s(I)
_cod_data_source_file wn2444.cif
_cod_data_source_block I
_cod_original_sg_symbol_H-M 'P 21/c'
_cod_database_code 2231723
_cod_database_fobs_code 2231723

loop_
_symmetry_equiv_pos_as_xyz
'x, y, z'
'-x, y+1/2, -z+1/2'
'-x, -y, -z'
'x, -y-1/2, z-1/2'

loop_
_atom_site_type_symbol
_atom_site_label
_atom_site_fract_x
_atom_site_fract_y
_atom_site_fract_z
_atom_site_U_iso_or_equiv
_atom_site_adp_type
_atom_site_calc_flag
_atom_site_refinement_flags
_atom_site_occupancy
_atom_site_symmetry_multiplicity
O O1 0.48715(15) 0.63510(5) 0.85500(9) 0.0586(3) Uani d . 1 1
N N1 0.37002(15) 0.53191(5) 0.73822(10) 0.0447(3) Uani d . 1 1
N N2 0.44565(18) 0.70399(5) 0.59706(12) 0.0563(3) Uani d . 1 1
N N3 0.33493(16) 0.64771(5) 0.39424(11) 0.0486(3) Uani d . 1 1
C C1 0.29597(16) 0.49624(6) 0.61429(12) 0.0400(3) Uani d . 1 1
C C2 0.24489(19) 0.42505(6) 0.61944(13) 0.0483(3) Uani d . 1 1
H H2A 0.2608 0.4045 0.7039 0.058 Uiso calc R 1 1
C C3 0.1725(2) 0.38552(7) 0.50312(15) 0.0549(3) Uani d . 1 1
H H3A 0.1400 0.3384 0.5089 0.066 Uiso calc R 1 1
C C4 0.1472(2) 0.41521(7) 0.37579(14) 0.0563(4) Uani d . 1 1
H H4A 0.0976 0.3879 0.2968 0.068 Uiso calc R 1 1
C C5 0.19492(19) 0.48452(7) 0.36623(13) 0.0491(3) Uani d . 1 1
H H5A 0.1776 0.5039 0.2806 0.059 Uiso calc R 1 1
C C6 0.26991(16) 0.52691(6) 0.48450(12) 0.0397(3) Uani d . 1 1
C C7 0.32629(17) 0.59928(6) 0.49100(12) 0.0407(3) Uani d . 1 1
C C8 0.39572(18) 0.63518(6) 0.61455(13) 0.0445(3) Uani d . 1 1
C C9 0.41477(18) 0.59803(6) 0.73647(12) 0.0441(3) Uani d . 1 1
C C10 0.4073(2) 0.70816(7) 0.46497(16) 0.0587(4) Uani d . 1 1
H H10A 0.4276 0.7491 0.4225 0.070 Uiso calc R 1 1
C C11 0.2801(2) 0.64045(8) 0.24607(13) 0.0545(3) Uani d . 1 1
H H11A 0.3224 0.5946 0.2258 0.065 Uiso calc R 1 1
H H11B 0.3465 0.6763 0.2129 0.065 Uiso calc R 1 1
C C12 0.0645(2) 0.64739(9) 0.16888(15) 0.0639(4) Uani d . 1 1
H H12A -0.0010 0.6097 0.2001 0.077 Uiso calc R 1 1
C C13 -0.0102(3) 0.71824(10) 0.1988(2) 0.0988(7) Uani d . 1 1
H H13A -0.1452 0.7221 0.1466 0.148 Uiso calc R 1 1
H H13B 0.0578 0.7559 0.1737 0.148 Uiso calc R 1 1
H H13C 0.0098 0.7214 0.2948 0.148 Uiso calc R 1 1
C C14 0.0257(3) 0.63667(16) 0.01661(19) 0.1156(9) Uani d . 1 1
H H14A -0.1083 0.6447 -0.0342 0.173 Uiso calc R 1 1
H H14B 0.0591 0.5892 0.0012 0.173 Uiso calc R 1 1
H H14C 0.1018 0.6694 -0.0132 0.173 Uiso calc R 1 1
C C15 0.5158(3) 0.59705(9) 0.97911(15) 0.0718(5) Uani d . 1 1
H H15A 0.5586 0.6290 1.0555 0.108 Uiso calc R 1 1
H H15B 0.6111 0.5610 0.9900 0.108 Uiso calc R 1 1
H H15C 0.3968 0.5756 0.9753 0.108 Uiso calc R 1 1

loop_
_atom_site_aniso_label
_atom_site_aniso_U_11
_atom_site_aniso_U_22
_atom_site_aniso_U_33
_atom_site_aniso_U_12
_atom_site_aniso_U_13
_atom_site_aniso_U_23
O1 0.0849(7) 0.0443(5) 0.0409(5) -0.0024(4) 0.0151(5) -0.0067(4)
N1 0.0532(6) 0.0404(5) 0.0403(5) -0.0004(4) 0.0162(4) -0.0010(4)
N2 0.0727(8) 0.0350(6) 0.0589(7) 0.0006(5) 0.0202(6) 0.0013(5)
N3 0.0575(6) 0.0416(6) 0.0460(6) 0.0052(5) 0.0174(5) 0.0094(4)
C1 0.0401(6) 0.0382(6) 0.0419(6) 0.0013(4) 0.0147(5) -0.0012(5)
C2 0.0547(7) 0.0422(7) 0.0496(7) -0.0038(5) 0.0205(6) 0.0020(5)
C3 0.0614(8) 0.0403(7) 0.0622(9) -0.0084(6) 0.0209(6) -0.0056(6)
C4 0.0642(9) 0.0483(7) 0.0514(8) -0.0045(6) 0.0140(6) -0.0134(6)
C5 0.0561(7) 0.0476(7) 0.0405(6) 0.0040(6) 0.0130(5) -0.0014(5)
C6 0.0392(6) 0.0380(6) 0.0407(6) 0.0046(5) 0.0126(5) 0.0005(5)
C7 0.0434(6) 0.0377(6) 0.0405(6) 0.0068(5) 0.0140(5) 0.0054(5)
C8 0.0517(7) 0.0339(6) 0.0465(7) 0.0051(5) 0.0154(5) 0.0002(5)
C9 0.0504(7) 0.0402(6) 0.0402(6) 0.0041(5) 0.0139(5) -0.0038(5)
C10 0.0725(9) 0.0381(7) 0.0644(9) 0.0021(6) 0.0229(7) 0.0091(6)
C11 0.0586(8) 0.0614(8) 0.0447(7) 0.0030(6) 0.0196(6) 0.0128(6)
C12 0.0580(8) 0.0774(10) 0.0539(8) 0.0034(7) 0.0167(7) 0.0247(7)
C13 0.0755(12) 0.0790(12) 0.1277(18) 0.0253(9) 0.0180(11) 0.0352(12)
C14 0.0779(13) 0.207(3) 0.0512(10) -0.0164(14) 0.0093(9) 0.0234(13)
C15 0.1055(13) 0.0641(10) 0.0429(8) -0.0088(8) 0.0223(8) -0.0056(7)

loop_
_atom_type_symbol
_atom_type_description
_atom_type_scat_dispersion_real
_atom_type_scat_dispersion_imag
_atom_type_scat_source
C C 0.0033 0.0016 'International Tables Vol C Tables 4.2.6.8 and 6.1.1.4'
H H 0.0000 0.0000 'International Tables Vol C Tables 4.2.6.8 and 6.1.1.4'
N N 0.0061 0.0033 'International Tables Vol C Tables 4.2.6.8 and 6.1.1.4'
O O 0.0106 0.0060 'International Tables Vol C Tables 4.2.6.8 and 6.1.1.4'

loop_
_geom_angle_atom_site_label_1
_geom_angle_atom_site_label_2
_geom_angle_atom_site_label_3
_geom_angle
C9 O1 C15 116.66(10)
C9 N1 C1 118.43(10)
C10 N2 C8 103.07(11)
C10 N3 C7 105.82(11)
C10 N3 C11 124.15(11)
C7 N3 C11 130.03(11)
N1 C1 C2 117.04(11)
N1 C1 C6 124.31(11)
C2 C1 C6 118.65(11)
C3 C2 C1 121.28(12)
C3 C2 H2A 119.4
C1 C2 H2A 119.4
C2 C3 C4 120.33(12)
C2 C3 H3A 119.8
C4 C3 H3A 119.8
C5 C4 C3 120.24(12)
C5 C4 H4A 119.9
C3 C4 H4A 119.9
C4 C5 C6 120.88(12)
C4 C5 H5A 119.6
C6 C5 H5A 119.6
C5 C6 C1 118.63(11)
C5 C6 C7 127.34(11)
C1 C6 C7 114.03(10)
N3 C7 C8 104.80(10)
N3 C7 C6 133.69(11)
C8 C7 C6 121.49(11)
N2 C8 C7 111.65(11)
N2 C8 C9 129.72(11)
C7 C8 C9 118.55(11)
N1 C9 O1 120.52(11)
N1 C9 C8 123.15(11)
O1 C9 C8 116.31(11)
N2 C10 N3 114.66(12)
N2 C10 H10A 122.7
N3 C10 H10A 122.7
N3 C11 C12 113.66(11)
N3 C11 H11A 108.8
C12 C11 H11A 108.8
N3 C11 H11B 108.8
C12 C11 H11B 108.8
H11A C11 H11B 107.7
C14 C12 C11 108.51(14)
C14 C12 C13 112.37(17)
C11 C12 C13 110.99(14)
C14 C12 H12A 108.3
C11 C12 H12A 108.3
C13 C12 H12A 108.3
C12 C13 H13A 109.5
C12 C13 H13B 109.5
H13A C13 H13B 109.5
C12 C13 H13C 109.5
H13A C13 H13C 109.5
H13B C13 H13C 109.5
C12 C14 H14A 109.5
C12 C14 H14B 109.5
H14A C14 H14B 109.5
C12 C14 H14C 109.5
H14A C14 H14C 109.5
H14B C14 H14C 109.5
O1 C15 H15A 109.5
O1 C15 H15B 109.5
H15A C15 H15B 109.5
O1 C15 H15C 109.5
H15A C15 H15C 109.5
H15B C15 H15C 109.5

loop_
_geom_bond_atom_site_label_1
_geom_bond_atom_site_label_2
_geom_bond_distance
O1 C9 1.3553(14)
O1 C15 1.4281(17)
N1 C9 1.2955(15)
N1 C1 1.3870(15)
N2 C10 1.3051(19)
N2 C8 1.3825(15)
N3 C10 1.3635(17)
N3 C7 1.3796(15)
N3 C11 1.4571(17)
C1 C2 1.4046(17)
C1 C6 1.4199(16)
C2 C3 1.3626(18)
C2 H2A 0.9300
C3 C4 1.3902(19)
C3 H3A 0.9300
C4 C5 1.3705(18)
C4 H4A 0.9300
C5 C6 1.4095(16)
C5 H5A 0.9300
C6 C7 1.4257(16)
C7 C8 1.3839(16)
C8 C9 1.4137(17)
C10 H10A 0.9300
C11 C12 1.523(2)
C11 H11A 0.9700
C11 H11B 0.9700
C12 C14 1.522(2)
C12 C13 1.523(3)
C12 H12A 0.9800
C13 H13A 0.9600
C13 H13B 0.9600
C13 H13C 0.9600
C14 H14A 0.9600
C14 H14B 0.9600
C14 H14C 0.9600
C15 H15A 0.9600
C15 H15B 0.9600
C15 H15C 0.9600

loop_
_geom_hbond_atom_site_label_D
_geom_hbond_atom_site_label_H
_geom_hbond_atom_site_label_A
_geom_hbond_site_symmetry_A
_geom_hbond_distance_DH
_geom_hbond_distance_HA
_geom_hbond_distance_DA
_geom_hbond_angle_DHA
_geom_hbond_publ_flag
C10 H10A O1 4_575 0.93 2.39 3.3052(16) 168.8 yes

loop_
_geom_torsion_atom_site_label_1
_geom_torsion_atom_site_label_2
_geom_torsion_atom_site_label_3
_geom_torsion_atom_site_label_4
_geom_torsion
C9 N1 C1 C2 -178.62(11)
C9 N1 C1 C6 1.65(18)
N1 C1 C2 C3 -179.42(12)
C6 C1 C2 C3 0.32(18)
C1 C2 C3 C4 -0.2(2)
C2 C3 C4 C5 0.1(2)
C3 C4 C5 C6 -0.1(2)
C4 C5 C6 C1 0.29(19)
C4 C5 C6 C7 179.85(12)
N1 C1 C6 C5 179.35(11)
C2 C1 C6 C5 -0.37(17)
N1 C1 C6 C7 -0.27(16)
C2 C1 C6 C7 -179.99(11)
C10 N3 C7 C8 -0.08(14)
C11 N3 C7 C8 -179.63(12)
C10 N3 C7 C6 -178.01(13)
C11 N3 C7 C6 2.4(2)
C5 C6 C7 N3 -3.3(2)
C1 C6 C7 N3 176.32(12)
C5 C6 C7 C8 179.09(12)
C1 C6 C7 C8 -1.33(16)
C10 N2 C8 C7 -0.46(15)
C10 N2 C8 C9 176.13(14)
N3 C7 C8 N2 0.34(14)
C6 C7 C8 N2 178.58(11)
N3 C7 C8 C9 -176.68(11)
C6 C7 C8 C9 1.57(18)
C1 N1 C9 O1 179.84(11)
C1 N1 C9 C8 -1.44(18)
C15 O1 C9 N1 1.81(19)
C15 O1 C9 C8 -177.00(13)
N2 C8 C9 N1 -176.51(13)
C7 C8 C9 N1 -0.11(19)
N2 C8 C9 O1 2.3(2)
C7 C8 C9 O1 178.66(11)
C8 N2 C10 N3 0.41(16)
C7 N3 C10 N2 -0.22(17)
C11 N3 C10 N2 179.36(12)
C10 N3 C11 C12 -99.77(16)
C7 N3 C11 C12 79.71(17)
N3 C11 C12 C14 -178.33(15)
N3 C11 C12 C13 57.73(17)

loop_
_cod_related_entry_id
_cod_related_entry_database
_cod_related_entry_code
1 ChemSpider 9532207
